data_1525433
loop_
_publ_author_name
'Vlasse, M.'
'Chaminade, J.P.'
'Pouchard, M.'

_publ_section_title
;
 The crystal structure of lithium tantalum oxyfluoride Li Ta O2 F2
;
_journal_name_full 'Materials Research Bulletin'
_journal_page_first 117
_journal_page_last 126
_journal_volume 8
_journal_year 1973
_chemical_formula_sum 'F2 Li O2 Ta'
_chemical_name_systematic 'Li Ta O2 F2'
_space_group_IT_number 139
_symmetry_space_group_name_Hall '-I 4 2'
_symmetry_space_group_name_H-M 'I 4/m m m'
_cell_angle_alpha 90
_cell_angle_beta 90
_cell_angle_gamma 90
_cell_formula_units_Z 5
_cell_length_a 3.903
_cell_length_b 3.903
_cell_length_c 25.38
_cell_volume 386.624
_citation_journal_id_ASTM MRBUAC
_cod_data_source_file Vlasse_MRBUAC_1973_1332.cif
_cod_data_source_block F2Li1O2Ta1
_cod_original_cell_volume 386.6239
_cod_original_formula_sum 'F2 Li1 O2 Ta1'
_cod_database_code 1525433

loop_
_symmetry_equiv_pos_as_xyz
x,y,z
-y,x,z
-x,-y,z
y,-x,z
x,-y,-z
y,x,-z
-x,y,-z
-y,-x,-z
-x,-y,-z
y,-x,-z
x,y,-z
-y,x,-z
-x,y,z
-y,-x,z
x,-y,z
y,x,z
x+1/2,y+1/2,z+1/2
-y+1/2,x+1/2,z+1/2
-x+1/2,-y+1/2,z+1/2
y+1/2,-x+1/2,z+1/2
x+1/2,-y+1/2,-z+1/2
y+1/2,x+1/2,-z+1/2
-x+1/2,y+1/2,-z+1/2
-y+1/2,-x+1/2,-z+1/2
-x+1/2,-y+1/2,-z+1/2
y+1/2,-x+1/2,-z+1/2
x+1/2,y+1/2,-z+1/2
-y+1/2,x+1/2,-z+1/2
-x+1/2,y+1/2,z+1/2
-y+1/2,-x+1/2,z+1/2
x+1/2,-y+1/2,z+1/2
y+1/2,x+1/2,z+1/2

loop_
_atom_site_label
_atom_site_type_symbol
_atom_site_fract_x
_atom_site_fract_y
_atom_site_fract_z
_atom_site_occupancy
_atom_site_U_iso_or_equiv
Li1 Li+1 0 0 0.149 0.25 0.0
O3 O-2 0 0 0.2323 0.5 0.0
Li2 Li+1 0 0 0.318 1 0.0
F4 F-1 0 0.5 0.1578 0.5 0.0
F2 F-1 0 0 0.0765 0.5 0.0
O1 O-2 0 0.5 0 0.5 0.0
Ta1 Ta+5 0 0 0 1 0.0
F1 F-1 0 0.5 0 0.5 0.0
F3 F-1 0 0 0.2323 0.5 0.0
O2 O-2 0 0 0.0765 0.5 0.0
Ta2 Ta+5 0 0 0.149 0.75 0.0
O4 O-2 0 0.5 0.1578 0.5 0.0
